data_4511713
loop_
_publ_author_name
'Chen, Shui-Sheng'
'Liu, Qing'
'Zhao, Yue'
'Qiao, Rui'
'Sheng, Liang-Quan'
'Liu, Zhao-Di'
'Yang, Song'
'Song, Cong-Fu'

_publ_section_title
;
 New Metal--Organic Frameworks Constructed from the
 4-Imidazole-Carboxylate Ligand: Structural Diversities, Luminescence, and
 Gas Adsorption Properties
;
_journal_issue 8
_journal_name_full 'Crystal Growth &amp; Design'
_journal_page_first 3727
_journal_paper_doi 10.1021/cg401811c
_journal_volume 14
_journal_year 2014
_chemical_formula_moiety 'C20 H14 N4 O4 Zn'
_chemical_formula_sum 'C20 H14 N4 O4 Zn'
_chemical_formula_weight 439.72
_chemical_name_systematic
; 
 ? 
;
_space_group_IT_number 52
_symmetry_cell_setting orthorhombic
_symmetry_space_group_name_Hall '-P 2a 2bc'
_symmetry_space_group_name_H-M 'P n n a'
_atom_sites_solution_hydrogens geom
_atom_sites_solution_primary direct
_atom_sites_solution_secondary difmap
_audit_creation_method SHELXL-97
_cell_angle_alpha 90.00
_cell_angle_beta 90.00
_cell_angle_gamma 90.00
_cell_formula_units_Z 4
_cell_length_a 16.0788(15)
_cell_length_b 15.1770(15)
_cell_length_c 11.3011(11)
_cell_measurement_reflns_used 512
_cell_measurement_temperature 296(2)
_cell_measurement_theta_max 26.00
_cell_measurement_theta_min 3.39
_cell_volume 2757.8(5)
_computing_cell_refinement SMART
_computing_data_collection 'SMART (Bruker, 2000)'
_computing_data_reduction 'SAINT (Bruker, 2000)'
_computing_molecular_graphics SHELXTL
_computing_publication_material SHELXTL
_computing_structure_refinement SHELXTL
_computing_structure_solution 'SHELXTL (Bruker, 2000)'
_diffrn_ambient_temperature 296(2)
_diffrn_measured_fraction_theta_full 0.994
_diffrn_measured_fraction_theta_max 0.994
_diffrn_measurement_device_type 'Bruker Smart Apex CCD '
_diffrn_measurement_method 'phi and omega scans'
_diffrn_radiation_monochromator graphite
_diffrn_radiation_source 'fine-focus sealed tube'
_diffrn_radiation_type MoK\a
_diffrn_radiation_wavelength 0.71073
_diffrn_reflns_av_R_equivalents 0.0325
_diffrn_reflns_av_sigmaI/netI 0.0390
_diffrn_reflns_limit_h_max 20
_diffrn_reflns_limit_h_min -19
_diffrn_reflns_limit_k_max 19
_diffrn_reflns_limit_k_min -14
_diffrn_reflns_limit_l_max 9
_diffrn_reflns_limit_l_min -14
_diffrn_reflns_number 9845
_diffrn_reflns_theta_full 27.53
_diffrn_reflns_theta_max 27.53
_diffrn_reflns_theta_min 2.20
_exptl_absorpt_coefficient_mu 0.915
_exptl_absorpt_correction_T_max 0.8447
_exptl_absorpt_correction_T_min 0.8233
_exptl_absorpt_correction_type multi-scan
_exptl_absorpt_process_details 'SADABS; Bruker, 2000'
_exptl_crystal_colour purple
_exptl_crystal_density_diffrn 1.059
_exptl_crystal_density_method 'not measured'
_exptl_crystal_description block
_exptl_crystal_F_000 896
_exptl_crystal_size_max 0.22
_exptl_crystal_size_mid 0.20
_exptl_crystal_size_min 0.19
_platon_squeeze_details
;
According to calculation, one ethanol and one DMF molecular are squeezed.
;
_refine_diff_density_max 0.286
_refine_diff_density_min -0.229
_refine_diff_density_rms 0.044
_refine_ls_extinction_method none
_refine_ls_goodness_of_fit_ref 0.980
_refine_ls_hydrogen_treatment mixed
_refine_ls_matrix_type full
_refine_ls_number_parameters 132
_refine_ls_number_reflns 3170
_refine_ls_number_restraints 0
_refine_ls_restrained_S_all 0.980
_refine_ls_R_factor_all 0.0513
_refine_ls_R_factor_gt 0.0319
_refine_ls_shift/su_max 0.001
_refine_ls_shift/su_mean 0.000
_refine_ls_structure_factor_coef Fsqd
_refine_ls_weighting_details 'calc w=1/[\s^2^(Fo^2^)+(0.0498P)^2^+0.2134P] where P=(Fo^2^+2Fc^2^)/3'
_refine_ls_weighting_scheme calc
_refine_ls_wR_factor_gt 0.0859
_refine_ls_wR_factor_ref 0.0956
_reflns_number_gt 2154
_reflns_number_total 3170
_reflns_threshold_expression >2sigma(I)
_cod_data_source_file cg401811c_si_002.cif
_cod_data_source_block 1014011
_cod_depositor_comments
;
The following automatic conversions were performed:

'_symmetry_cell_setting' value 'Orthorhombic' changed to
'orthorhombic' according to
/usr/data/users/saulius/crontab/automatic-downloads/rss-feeds/ACS/lib/dictionaries/cif_core.dic
dictionary named 'cif_core.dic' version 2.4.2 from 2011-04-26.

Automatic conversion script
Id: cif_fix_values 2281 2013-09-26 08:29:07Z andrius 

 Adding full bibliography for 4511704--4511714.cif.
;
_cod_original_sg_symbol_H-M 'Pnna '
_cod_database_code 4511713

loop_
_symmetry_equiv_pos_as_xyz
'x, y, z'
'-x+1/2, -y, z'
'-x+1/2, y+1/2, -z+1/2'
'x, -y+1/2, -z+1/2'
'-x, -y, -z'
'x-1/2, y, -z'
'x-1/2, -y-1/2, z-1/2'
'-x, y-1/2, z-1/2'

loop_
_atom_site_label
_atom_site_type_symbol
_atom_site_fract_x
_atom_site_fract_y
_atom_site_fract_z
_atom_site_U_iso_or_equiv
_atom_site_adp_type
_atom_site_occupancy
_atom_site_symmetry_multiplicity
_atom_site_calc_flag
_atom_site_refinement_flags
Zn1 Zn 0.2500 0.5000 0.82662(3) 0.03639(12) Uani 1 2 d S
C1 C 0.44969(11) 0.25812(13) 0.58530(19) 0.0408(5) Uani 1 1 d .
C2 C 0.43953(12) 0.17854(14) 0.5272(2) 0.0530(6) Uani 1 1 d .
H2 H 0.3861 0.1573 0.5135 0.064 Uiso 1 1 calc R
C3 C 0.50738(12) 0.12994(14) 0.4889(2) 0.0524(6) Uani 1 1 d .
H3 H 0.4991 0.0765 0.4504 0.063 Uiso 1 1 calc R
C4 C 0.58730(11) 0.16031(13) 0.50776(19) 0.0421(5) Uani 1 1 d .
C5 C 0.59734(12) 0.23861(14) 0.5682(2) 0.0527(6) Uani 1 1 d .
H5 H 0.6508 0.2589 0.5837 0.063 Uiso 1 1 calc R
C6 C 0.53126(12) 0.28689(15) 0.6057(2) 0.0545(6) Uani 1 1 d .
H6 H 0.5403 0.3397 0.6454 0.065 Uiso 1 1 calc R
C7 C 0.37949(11) 0.31001(13) 0.62718(18) 0.0392(4) Uani 1 1 d .
C8 C 0.24947(12) 0.34414(15) 0.66337(19) 0.0455(5) Uani 1 1 d .
H8 H 0.1917 0.3418 0.6643 0.055 Uiso 1 1 calc R
C9 C 0.37512(12) 0.38421(13) 0.69456(18) 0.0430(5) Uani 1 1 d .
H9 H 0.4208 0.4161 0.7214 0.052 Uiso 1 1 calc R
C10 C 0.66109(12) 0.11003(13) 0.46357(19) 0.0443(5) Uani 1 1 d .
N1 N 0.29371(10) 0.40508(10) 0.71717(15) 0.0412(4) Uani 1 1 d .
N2 N 0.29749(9) 0.28642(10) 0.60767(15) 0.0429(4) Uani 1 1 d .
H2A H 0.2806 0.2422 0.5667 0.051 Uiso 1 1 calc R
O1 O 0.73298(8) 0.13592(10) 0.48823(15) 0.0522(4) Uani 1 1 d .
O2 O 0.64740(8) 0.04273(10) 0.39964(15) 0.0547(4) Uani 1 1 d .

loop_
_atom_site_aniso_label
_atom_site_aniso_U_11
_atom_site_aniso_U_22
_atom_site_aniso_U_33
_atom_site_aniso_U_23
_atom_site_aniso_U_13
_atom_site_aniso_U_12
Zn1 0.02414(16) 0.02962(17) 0.0554(2) 0.000 0.000 0.00096(13)
C1 0.0305(10) 0.0380(10) 0.0539(12) -0.0019(9) 0.0062(8) 0.0021(8)
C2 0.0263(9) 0.0473(12) 0.0854(16) -0.0152(12) 0.0085(10) -0.0035(9)
C3 0.0363(11) 0.0381(11) 0.0830(17) -0.0169(11) 0.0100(10) -0.0027(9)
C4 0.0289(9) 0.0374(10) 0.0602(13) 0.0003(9) 0.0098(8) -0.0007(8)
C5 0.0256(9) 0.0529(13) 0.0796(16) -0.0127(12) 0.0053(10) -0.0034(9)
C6 0.0380(11) 0.0463(12) 0.0794(16) -0.0182(12) 0.0040(10) -0.0037(10)
C7 0.0310(9) 0.0334(10) 0.0532(12) 0.0013(9) 0.0041(8) -0.0008(8)
C8 0.0280(9) 0.0415(11) 0.0670(14) -0.0046(10) 0.0041(10) 0.0040(9)
C9 0.0317(10) 0.0374(11) 0.0598(13) -0.0015(10) 0.0037(8) -0.0001(8)
C10 0.0328(10) 0.0372(11) 0.0630(13) 0.0089(10) 0.0105(9) 0.0021(9)
N1 0.0321(9) 0.0346(9) 0.0568(10) -0.0021(8) 0.0024(7) 0.0028(7)
N2 0.0318(9) 0.0376(9) 0.0594(11) -0.0085(8) 0.0019(7) 0.0019(7)
O1 0.0290(7) 0.0494(9) 0.0782(11) 0.0085(8) 0.0077(6) 0.0015(6)
O2 0.0316(7) 0.0418(8) 0.0906(12) -0.0102(9) 0.0129(7) 0.0004(6)

loop_
_atom_type_symbol
_atom_type_description
_atom_type_scat_dispersion_real
_atom_type_scat_dispersion_imag
_atom_type_scat_source
C C 0.0033 0.0016 'International Tables Vol C Tables 4.2.6.8 and 6.1.1.4'
H H 0.0000 0.0000 'International Tables Vol C Tables 4.2.6.8 and 6.1.1.4'
N N 0.0061 0.0033 'International Tables Vol C Tables 4.2.6.8 and 6.1.1.4'
O O 0.0106 0.0060 'International Tables Vol C Tables 4.2.6.8 and 6.1.1.4'
Zn Zn 0.2839 1.4301 'International Tables Vol C Tables 4.2.6.8 and 6.1.1.4'

loop_
_geom_angle_atom_site_label_1
_geom_angle_atom_site_label_2
_geom_angle_atom_site_label_3
_geom_angle
_geom_angle_site_symmetry_1
_geom_angle_site_symmetry_3
O2 Zn1 O2 130.08(10) 8_666 7_566
O2 Zn1 N1 101.59(6) 8_666 .
O2 Zn1 N1 108.34(6) 7_566 .
O2 Zn1 N1 108.34(6) 8_666 2_565
O2 Zn1 N1 101.59(6) 7_566 2_565
N1 Zn1 N1 104.69(10) . 2_565
C2 C1 C6 117.41(17) . .
C2 C1 C7 122.34(17) . .
C6 C1 C7 120.24(18) . .
C3 C2 C1 121.29(18) . .
C3 C2 H2 119.4 . .
C1 C2 H2 119.4 . .
C4 C3 C2 120.43(19) . .
C4 C3 H3 119.8 . .
C2 C3 H3 119.8 . .
C3 C4 C5 118.18(18) . .
C3 C4 C10 121.05(18) . .
C5 C4 C10 120.77(18) . .
C6 C5 C4 121.83(19) . .
C6 C5 H5 119.1 . .
C4 C5 H5 119.1 . .
C5 C6 C1 120.84(19) . .
C5 C6 H6 119.6 . .
C1 C6 H6 119.6 . .
C9 C7 N2 104.71(17) . .
C9 C7 C1 132.03(18) . .
N2 C7 C1 123.17(17) . .
N1 C8 N2 111.64(16) . .
N1 C8 H8 124.2 . .
N2 C8 H8 124.2 . .
C7 C9 N1 110.16(18) . .
C7 C9 H9 124.9 . .
N1 C9 H9 124.9 . .
O1 C10 O2 122.61(18) . .
O1 C10 C4 119.84(19) . .
O2 C10 C4 117.54(17) . .
C8 N1 C9 105.53(17) . .
C8 N1 Zn1 126.50(13) . .
C9 N1 Zn1 127.57(14) . .
C8 N2 C7 107.95(17) . .
C8 N2 H2A 126.0 . .
C7 N2 H2A 126.0 . .
C10 O2 Zn1 111.13(12) . 7_665

loop_
_geom_bond_atom_site_label_1
_geom_bond_atom_site_label_2
_geom_bond_distance
_geom_bond_site_symmetry_2
Zn1 O2 1.9553(13) 8_666
Zn1 O2 1.9553(13) 7_566
Zn1 N1 2.0247(16) .
Zn1 N1 2.0247(16) 2_565
C1 C2 1.384(3) .
C1 C6 1.401(3) .
C1 C7 1.455(2) .
C2 C3 1.386(3) .
C2 H2 0.9300 .
C3 C4 1.382(3) .
C3 H3 0.9300 .
C4 C5 1.380(3) .
C4 C10 1.497(3) .
C5 C6 1.358(3) .
C5 H5 0.9300 .
C6 H6 0.9300 .
C7 C9 1.361(3) .
C7 N2 1.384(2) .
C8 N1 1.316(3) .
C8 N2 1.327(2) .
C8 H8 0.9300 .
C9 N1 1.371(2) .
C9 H9 0.9300 .
C10 O1 1.252(2) .
C10 O2 1.270(2) .
N2 H2A 0.8600 .
O2 Zn1 1.9553(13) 7_665

loop_
_geom_torsion_atom_site_label_1
_geom_torsion_atom_site_label_2
_geom_torsion_atom_site_label_3
_geom_torsion_atom_site_label_4
_geom_torsion
_geom_torsion_site_symmetry_1
_geom_torsion_site_symmetry_4
C6 C1 C2 C3 -1.0(3) . .
C7 C1 C2 C3 -179.5(2) . .
C1 C2 C3 C4 -0.3(4) . .
C2 C3 C4 C5 1.8(3) . .
C2 C3 C4 C10 -178.0(2) . .
C3 C4 C5 C6 -2.0(4) . .
C10 C4 C5 C6 177.8(2) . .
C4 C5 C6 C1 0.7(4) . .
C2 C1 C6 C5 0.8(3) . .
C7 C1 C6 C5 179.3(2) . .
C2 C1 C7 C9 173.0(2) . .
C6 C1 C7 C9 -5.4(4) . .
C2 C1 C7 N2 -3.1(3) . .
C6 C1 C7 N2 178.5(2) . .
N2 C7 C9 N1 0.8(2) . .
C1 C7 C9 N1 -175.9(2) . .
C3 C4 C10 O1 -175.4(2) . .
C5 C4 C10 O1 4.8(3) . .
C3 C4 C10 O2 5.9(3) . .
C5 C4 C10 O2 -173.9(2) . .
N2 C8 N1 C9 -0.4(2) . .
N2 C8 N1 Zn1 -173.52(13) . .
C7 C9 N1 C8 -0.3(2) . .
C7 C9 N1 Zn1 172.79(14) . .
O2 Zn1 N1 C8 166.23(17) 8_666 .
O2 Zn1 N1 C8 26.73(19) 7_566 .
N1 Zn1 N1 C8 -81.07(17) 2_565 .
O2 Zn1 N1 C9 -5.44(18) 8_666 .
O2 Zn1 N1 C9 -144.94(16) 7_566 .
N1 Zn1 N1 C9 107.26(18) 2_565 .
N1 C8 N2 C7 0.8(2) . .
C9 C7 N2 C8 -1.0(2) . .
C1 C7 N2 C8 176.05(19) . .
O1 C10 O2 Zn1 -9.5(3) . 7_665
C4 C10 O2 Zn1 169.14(14) . 7_665

loop_
_platon_squeeze_void_nr
_platon_squeeze_void_average_x
_platon_squeeze_void_average_y
_platon_squeeze_void_average_z
_platon_squeeze_void_volume
_platon_squeeze_void_count_electrons
_platon_squeeze_void_content
1 -0.009 0.006 -0.007 1208 271 ' '
